data_7001017
loop_
_publ_author_name
'Kimura, Takashi'
'Arita, Hiroko'
'Ishiwata, Koji'
'Kuwata, Shigeki'
'Ikariya, Takao'

_publ_section_title
;
 Synthesis of parent amido (NH2)-bridged dinuclear complexes of
 ruthenium and iridium by stepwise transfer hydrogenation of \m-azido
 complexes
;
_journal_issue 16
_journal_name_full 'Dalton Transactions'
_journal_page_first 2912
_journal_page_last 2914
_journal_paper_doi 10.1039/b902810m
_journal_year 2009
_chemical_formula_moiety 'C20 H33 Cl2 Ir2 N '
_chemical_formula_sum 'C20 H33 Cl2 Ir2 N'
_chemical_formula_weight 742.83
_space_group_IT_number 15
_symmetry_cell_setting monoclinic
_symmetry_Int_Tables_number 15
_symmetry_space_group_name_Hall '-C 2yc'
_symmetry_space_group_name_H-M 'C 1 2/c 1'
_cell_angle_alpha 90.0000
_cell_angle_beta 92.449(8)
_cell_angle_gamma 90.0000
_cell_formula_units_Z 4
_cell_length_a 19.250(9)
_cell_length_b 13.076(6)
_cell_length_c 9.060(4)
_cell_measurement_reflns_used 3829
_cell_measurement_temperature 293.1
_cell_measurement_theta_max 31.5
_cell_measurement_theta_min 3.0
_cell_volume 2278.4(18)
_computing_cell_refinement CrystalClear
_computing_data_collection CrystalClear
_computing_data_reduction CrystalStructure
_computing_publication_material 'CrystalStructure 3.8'
_computing_structure_refinement CRYSTALS
_computing_structure_solution SIR2002
_diffrn_detector_area_resol_mean 7.31
_diffrn_measured_fraction_theta_full 0.967
_diffrn_measured_fraction_theta_max 0.880
_diffrn_measurement_device_type 'Rigaku Saturn'
_diffrn_measurement_method \w
_diffrn_radiation_type 'Mo K\a'
_diffrn_radiation_wavelength 0.71070
_diffrn_reflns_av_R_equivalents 0.051
_diffrn_reflns_limit_h_max 27
_diffrn_reflns_limit_h_min -26
_diffrn_reflns_limit_k_max 18
_diffrn_reflns_limit_k_min -17
_diffrn_reflns_limit_l_max 13
_diffrn_reflns_limit_l_min -12
_diffrn_reflns_number 9859
_diffrn_reflns_theta_full 27.50
_diffrn_reflns_theta_max 31.33
_exptl_absorpt_coefficient_mu 11.939
_exptl_absorpt_correction_T_max 0.303
_exptl_absorpt_correction_T_min 0.070
_exptl_absorpt_correction_type multi-scan
_exptl_absorpt_process_details 'Jacobson, R. (1998) Private communication'
_exptl_crystal_colour orange
_exptl_crystal_density_diffrn 2.165
_exptl_crystal_density_method 'not measured'
_exptl_crystal_description block
_exptl_crystal_F_000 1392.00
_exptl_crystal_size_max 0.30
_exptl_crystal_size_mid 0.20
_exptl_crystal_size_min 0.10
_refine_diff_density_max 1.04
_refine_diff_density_min -1.10
_refine_ls_extinction_method none
_refine_ls_goodness_of_fit_ref 1.001
_refine_ls_hydrogen_treatment mixed
_refine_ls_number_parameters 134
_refine_ls_number_reflns 2528
_refine_ls_R_factor_gt 0.0289
_refine_ls_shift/su_max 0.0000
_refine_ls_structure_factor_coef Fsqd
_refine_ls_weighting_details 'w = 1/[0.0009Fo^2^ + 0.5000\s(Fo^2^)]/(4Fo^2^)'
_refine_ls_weighting_scheme calc
_refine_ls_wR_factor_ref 0.0980
_reflns_number_gt 1991
_reflns_number_total 2529
_reflns_threshold_expression F^2^>2.0\s(F^2^)
_cod_data_source_file b902810m.txt
_cod_data_source_block '__2b'
_cod_original_cell_volume 2278.6(19)
_cod_original_formula_sum 'C20 H33 Cl2 Ir2 N '
_cod_database_code 7001017

loop_
_symmetry_equiv_pos_site_id
_symmetry_equiv_pos_as_xyz
1 +X,+Y,+Z
2 -X,+Y,1/2-Z
3 -X,-Y,-Z
4 +X,-Y,1/2+Z
5 1/2+X,1/2+Y,+Z
6 1/2-X,1/2+Y,1/2-Z
7 1/2-X,1/2-Y,-Z
8 1/2+X,1/2-Y,1/2+Z

loop_
_atom_site_label
_atom_site_type_symbol
_atom_site_fract_x
_atom_site_fract_y
_atom_site_fract_z
_atom_site_U_iso_or_equiv
_atom_site_adp_type
_atom_site_occupancy
_atom_site_symmetry_multiplicity
_atom_site_calc_flag
_atom_site_refinement_flags
_atom_site_disorder_assembly
_atom_site_disorder_group
Ir(1) Ir 0.426600(10) 0.28135(2) 0.71961(2) 0.03215(8) Uani 1.00 1 d . . .
Cl(1) Cl 0.40876(12) 0.3088(2) 0.9782(2) 0.0646(6) Uani 1.00 1 d . . .
N(1) N 0.500000(10) 0.3958(6) 0.750000(10) 0.040(2) Uani 1.00 2 d S . .
C(1) C 0.3624(3) 0.1602(6) 0.6220(8) 0.0464(19) Uani 1.00 1 d . . .
C(2) C 0.3183(4) 0.2348(9) 0.6778(9) 0.060(2) Uani 1.00 1 d . . .
C(3) C 0.3322(4) 0.3318(7) 0.6015(9) 0.053(2) Uani 1.00 1 d . . .
C(4) C 0.3849(4) 0.3107(6) 0.4985(7) 0.0454(19) Uani 1.00 1 d . . .
C(5) C 0.4027(4) 0.2050(5) 0.5111(7) 0.0411(18) Uani 1.00 1 d . . .
C(6) C 0.3631(7) 0.0472(8) 0.6659(14) 0.107(4) Uani 1.00 1 d . . .
C(7) C 0.2652(6) 0.2240(14) 0.7900(13) 0.119(5) Uani 1.00 1 d . . .
C(8) C 0.2958(5) 0.4305(10) 0.6235(14) 0.105(4) Uani 1.00 1 d . . .
C(9) C 0.4144(5) 0.3831(7) 0.3907(10) 0.067(2) Uani 1.00 1 d . . .
C(10) C 0.4508(5) 0.1502(8) 0.4190(11) 0.078(3) Uani 1.00 1 d . . .
H(1) H 0.4939 0.4377 0.8341 0.047 Uiso 1.00 1 c R . .
H(2) H 0.5000 0.212(7) 0.7500 0.04(3) Uiso 1.00 2 d S . .
H(3) H 0.3309 0.0361 0.7408 0.126 Uiso 1.00 1 c R . .
H(4) H 0.3507 0.0059 0.5825 0.126 Uiso 1.00 1 c R . .
H(5) H 0.4086 0.0296 0.7023 0.126 Uiso 1.00 1 c R . .
H(6) H 0.2422 0.2873 0.8040 0.143 Uiso 1.00 1 c R . .
H(7) H 0.2323 0.1737 0.7584 0.143 Uiso 1.00 1 c R . .
H(8) H 0.2881 0.2034 0.8801 0.143 Uiso 1.00 1 c R . .
H(9) H 0.3134 0.4796 0.5575 0.124 Uiso 1.00 1 c R . .
H(10) H 0.2473 0.4213 0.6035 0.124 Uiso 1.00 1 c R . .
H(11) H 0.3034 0.4536 0.7223 0.124 Uiso 1.00 1 c R . .
H(12) H 0.4474 0.3489 0.3332 0.080 Uiso 1.00 1 c R . .
H(13) H 0.3777 0.4086 0.3276 0.080 Uiso 1.00 1 c R . .
H(14) H 0.4363 0.4385 0.4419 0.080 Uiso 1.00 1 c R . .
H(15) H 0.4525 0.0803 0.4474 0.094 Uiso 1.00 1 c R . .
H(16) H 0.4353 0.1550 0.3183 0.094 Uiso 1.00 1 c R . .
H(17) H 0.4958 0.1795 0.4324 0.094 Uiso 1.00 1 c R . .

loop_
_atom_site_aniso_label
_atom_site_aniso_U_11
_atom_site_aniso_U_22
_atom_site_aniso_U_33
_atom_site_aniso_U_12
_atom_site_aniso_U_13
_atom_site_aniso_U_23
Ir(1) 0.02667(17) 0.04366(19) 0.02620(16) -0.00058(10) 0.00209(10) 0.00155(10)
Cl(1) 0.0486(11) 0.1128(18) 0.0328(8) 0.0055(11) 0.0073(8) -0.0076(10)
N(1) 0.036(4) 0.036(4) 0.047(4) 0.0000 -0.005(3) 0.0000
C(1) 0.044(4) 0.048(4) 0.047(3) -0.018(3) -0.010(3) 0.012(3)
C(2) 0.032(3) 0.114(7) 0.035(3) -0.017(4) -0.003(3) -0.000(4)
C(3) 0.039(3) 0.065(5) 0.054(4) 0.001(3) -0.013(3) -0.016(4)
C(4) 0.054(4) 0.052(4) 0.029(3) -0.010(3) -0.009(3) 0.007(3)
C(5) 0.041(3) 0.046(3) 0.035(3) -0.011(2) -0.010(2) -0.002(2)
C(6) 0.121(10) 0.066(6) 0.129(10) -0.048(6) -0.054(8) 0.055(6)
C(7) 0.051(6) 0.24(2) 0.068(7) -0.049(8) 0.003(5) -0.008(8)
C(8) 0.073(7) 0.114(9) 0.124(10) 0.044(7) -0.049(6) -0.049(8)
C(9) 0.070(6) 0.069(5) 0.060(5) -0.021(4) -0.014(4) 0.031(4)
C(10) 0.083(7) 0.078(6) 0.073(6) -0.010(5) 0.012(5) -0.037(5)

loop_
_atom_type_symbol
_atom_type_description
_atom_type_scat_dispersion_real
_atom_type_scat_dispersion_imag
_atom_type_scat_source
C C 0.003 0.002
;
International Tables for Crystallography
(1992, Vol. C, Tables 4.2.6.8 and 6.1.1.4)
;
H H 0.000 0.000
;
International Tables for Crystallography
(1992, Vol. C, Table 6.1.1.4)
;
Cl Cl 0.148 0.159
;
International Tables for Crystallography
(1992, Vol. C, Tables 4.2.6.8 and 6.1.1.4)
;
Ir Ir -1.444 7.990
;
International Tables for Crystallography
(1992, Vol. C, Tables 4.2.6.8 and 6.1.1.4)
;
N N 0.006 0.003
;
International Tables for Crystallography
(1992, Vol. C, Tables 4.2.6.8 and 6.1.1.4)
;

loop_
_geom_angle_atom_site_label_1
_geom_angle_atom_site_label_2
_geom_angle_atom_site_label_3
_geom_angle
_geom_angle_publ_flag
_geom_angle_site_symmetry_1
_geom_angle_site_symmetry_2
_geom_angle_site_symmetry_3
Ir(1) Ir(1) Cl(1) 89.63(5) yes 2_656 . .
Ir(1) Ir(1) N(1) 46.34(15) yes 2_656 . .
Ir(1) Ir(1) C(1) 128.3(2) yes 2_656 . .
Ir(1) Ir(1) C(2) 163.8(3) yes 2_656 . .
Ir(1) Ir(1) C(3) 153.5(2) yes 2_656 . .
Ir(1) Ir(1) C(4) 120.3(2) yes 2_656 . .
Ir(1) Ir(1) C(5) 109.8(2) yes 2_656 . .
Cl(1) Ir(1) N(1) 83.55(6) yes . . .
Cl(1) Ir(1) C(1) 113.7(2) yes . . .
Cl(1) Ir(1) C(2) 92.0(2) yes . . .
Cl(1) Ir(1) C(3) 106.4(2) yes . . .
Cl(1) Ir(1) C(4) 144.4(2) yes . . .
Cl(1) Ir(1) C(5) 151.9(2) yes . . .
N(1) Ir(1) C(1) 162.7(2) yes . . .
N(1) Ir(1) C(2) 149.8(3) yes . . .
N(1) Ir(1) C(3) 113.5(2) yes . . .
N(1) Ir(1) C(4) 102.7(2) yes . . .
N(1) Ir(1) C(5) 124.6(2) yes . . .
C(1) Ir(1) C(2) 37.5(3) yes . . .
C(1) Ir(1) C(3) 64.6(3) yes . . .
C(1) Ir(1) C(4) 64.5(2) yes . . .
C(1) Ir(1) C(5) 38.2(2) yes . . .
C(2) Ir(1) C(3) 39.5(3) yes . . .
C(2) Ir(1) C(4) 64.9(3) yes . . .
C(2) Ir(1) C(5) 63.7(3) yes . . .
C(3) Ir(1) C(4) 38.7(3) yes . . .
C(3) Ir(1) C(5) 64.5(3) yes . . .
C(4) Ir(1) C(5) 38.5(2) yes . . .
Ir(1) N(1) Ir(1) 87.3(3) yes . . 2_656
Ir(1) C(1) C(2) 71.8(5) yes . . .
Ir(1) C(1) C(5) 70.7(4) yes . . .
Ir(1) C(1) C(6) 126.8(6) yes . . .
C(2) C(1) C(5) 109.0(7) yes . . .
C(2) C(1) C(6) 125.3(8) yes . . .
C(5) C(1) C(6) 125.6(7) yes . . .
Ir(1) C(2) C(1) 70.7(4) yes . . .
Ir(1) C(2) C(3) 69.7(4) yes . . .
Ir(1) C(2) C(7) 126.1(6) yes . . .
C(1) C(2) C(3) 107.8(7) yes . . .
C(1) C(2) C(7) 128.9(11) yes . . .
C(3) C(2) C(7) 123.3(10) yes . . .
Ir(1) C(3) C(2) 70.8(4) yes . . .
Ir(1) C(3) C(4) 70.2(4) yes . . .
Ir(1) C(3) C(8) 126.0(6) yes . . .
C(2) C(3) C(4) 106.6(7) yes . . .
C(2) C(3) C(8) 126.0(8) yes . . .
C(4) C(3) C(8) 127.3(8) yes . . .
Ir(1) C(4) C(3) 71.1(4) yes . . .
Ir(1) C(4) C(5) 71.1(4) yes . . .
Ir(1) C(4) C(9) 125.8(5) yes . . .
C(3) C(4) C(5) 108.0(6) yes . . .
C(3) C(4) C(9) 127.1(7) yes . . .
C(5) C(4) C(9) 124.8(7) yes . . .
Ir(1) C(5) C(1) 71.1(4) yes . . .
Ir(1) C(5) C(4) 70.4(3) yes . . .
Ir(1) C(5) C(10) 127.4(6) yes . . .
C(1) C(5) C(4) 108.6(6) yes . . .
C(1) C(5) C(10) 125.5(7) yes . . .
C(4) C(5) C(10) 125.8(7) yes . . .
Ir(1) Ir(1) H(2) 32(2) no 2_656 . .
Cl(1) Ir(1) H(2) 94.3(3) no . . .
N(1) Ir(1) H(2) 79(2) no . . .
C(1) Ir(1) H(2) 98(2) no . . .
C(2) Ir(1) H(2) 131(2) no . . .
C(3) Ir(1) H(2) 156.7(15) no . . .
C(4) Ir(1) H(2) 121.4(4) no . . .
C(5) Ir(1) H(2) 92.2(16) no . . .
Ir(1) N(1) H(1) 114.7 no . . .
Ir(1) N(1) H(1) 114.7 no . . 2_656
Ir(1) N(1) H(1) 114.7 no 2_656 . .
Ir(1) N(1) H(1) 114.7 no 2_656 . 2_656
H(1) N(1) H(1) 109.5 no . . 2_656
C(1) C(6) H(3) 109.5 no . . .
C(1) C(6) H(4) 110.0 no . . .
C(1) C(6) H(5) 108.8 no . . .
H(3) C(6) H(4) 109.4 no . . .
H(3) C(6) H(5) 109.5 no . . .
H(4) C(6) H(5) 109.6 no . . .
C(2) C(7) H(6) 110.4 no . . .
C(2) C(7) H(7) 109.4 no . . .
C(2) C(7) H(8) 108.1 no . . .
H(6) C(7) H(7) 109.5 no . . .
H(6) C(7) H(8) 109.5 no . . .
H(7) C(7) H(8) 110.0 no . . .
C(3) C(8) H(9) 108.6 no . . .
C(3) C(8) H(10) 109.1 no . . .
C(3) C(8) H(11) 110.3 no . . .
H(9) C(8) H(10) 110.0 no . . .
H(9) C(8) H(11) 109.5 no . . .
H(10) C(8) H(11) 109.3 no . . .
C(4) C(9) H(12) 110.0 no . . .
C(4) C(9) H(13) 108.9 no . . .
C(4) C(9) H(14) 109.8 no . . .
H(12) C(9) H(13) 109.5 no . . .
H(12) C(9) H(14) 109.5 no . . .
H(13) C(9) H(14) 109.2 no . . .
C(5) C(10) H(15) 109.5 no . . .
C(5) C(10) H(16) 109.6 no . . .
C(5) C(10) H(17) 109.0 no . . .
H(15) C(10) H(16) 109.3 no . . .
H(15) C(10) H(17) 109.5 no . . .
H(16) C(10) H(17) 110.0 no . . .
Ir(1) H(2) Ir(1) 115(5) no . . 2_656

loop_
_geom_bond_atom_site_label_1
_geom_bond_atom_site_label_2
_geom_bond_distance
_geom_bond_publ_flag
_geom_bond_site_symmetry_1
_geom_bond_site_symmetry_2
Ir(1) Ir(1) 2.856(1) yes . 2_656
Ir(1) Cl(1) 2.4097(19) yes . .
Ir(1) N(1) 2.069(6) yes . .
Ir(1) C(1) 2.175(7) yes . .
Ir(1) C(2) 2.189(8) yes . .
Ir(1) C(3) 2.173(7) yes . .
Ir(1) C(4) 2.160(6) yes . .
Ir(1) C(5) 2.169(7) yes . .
C(1) C(2) 1.402(13) yes . .
C(1) C(5) 1.422(10) yes . .
C(1) C(6) 1.530(13) yes . .
C(2) C(3) 1.475(14) yes . .
C(2) C(7) 1.478(15) yes . .
C(3) C(4) 1.435(11) yes . .
C(3) C(8) 1.486(15) yes . .
C(4) C(5) 1.427(11) yes . .
C(4) C(9) 1.490(12) yes . .
C(5) C(10) 1.460(13) yes . .
Ir(1) H(2) 1.69(5) no . .
N(1) H(1) 0.950 no . .
N(1) H(1) 0.950 no . 2_656
C(6) H(3) 0.950 no . .
C(6) H(4) 0.950 no . .
C(6) H(5) 0.950 no . .
C(7) H(6) 0.950 no . .
C(7) H(7) 0.950 no . .
C(7) H(8) 0.950 no . .
C(8) H(9) 0.950 no . .
C(8) H(10) 0.950 no . .
C(8) H(11) 0.950 no . .
C(9) H(12) 0.950 no . .
C(9) H(13) 0.950 no . .
C(9) H(14) 0.950 no . .
C(10) H(15) 0.950 no . .
C(10) H(16) 0.950 no . .
C(10) H(17) 0.950 no . .
